data_2234743
loop_
_publ_author_name
'Gao, Libin'

_publ_section_title
;
 [1,1'-Bis(diphenylphosphanyl)ferrocene-\k^2^<i>P</i>,<i>P</i>'](\h^5^-cyclopentadienyl)(dicyanamido-\k<i>N</i>)ruthenium(II)
 dichloromethane monosolvate
;
_journal_coeditor_code NK2142
_journal_issue 5
_journal_name_full 'Acta Crystallographica Section E'
_journal_page_first m560
_journal_paper_doi 10.1107/S1600536812014274
_journal_volume 68
_journal_year 2012
_chemical_formula_iupac '[Fe Ru (C5 H5) (C2 N3) (C17 H14 P)2]'
_chemical_formula_moiety 'C41 H33 Fe N3 P2 Ru, C H2 Cl2'
_chemical_formula_sum 'C42 H35 Cl2 Fe N3 P2 Ru'
_chemical_formula_weight 871.49
_chemical_name_systematic
;
[1,1'-Bis(diphenylphosphanyl)ferrocene-\k^2^<i>P</i>,<i>P</i>'](\h^5^-
cyclopentadienyl)(dicyanamido-\k<i>N</i>)ruthenium(II) dichloromethane
monosolvate
;
_space_group_IT_number 14
_symmetry_cell_setting monoclinic
_symmetry_space_group_name_Hall '-P 2ybc'
_symmetry_space_group_name_H-M 'P 1 21/c 1'
_atom_sites_solution_hydrogens geom
_atom_sites_solution_primary direct
_atom_sites_solution_secondary difmap
_audit_creation_method SHELXL-97
_cell_angle_alpha 90.00
_cell_angle_beta 91.9160(10)
_cell_angle_gamma 90.00
_cell_formula_units_Z 4
_cell_length_a 10.7858(2)
_cell_length_b 23.2456(4)
_cell_length_c 15.1530(3)
_cell_measurement_reflns_used 5840
_cell_measurement_temperature 293(2)
_cell_measurement_theta_max 25.02
_cell_measurement_theta_min 1.60
_cell_volume 3797.07(12)
_computing_cell_refinement 'SAINT (Bruker, 2007)'
_computing_data_collection 'SMART (Bruker, 2007)'
_computing_data_reduction 'SAINT (Bruker, 2007)'
_computing_molecular_graphics 'SHELXTL (Sheldrick, 2008)'
_computing_publication_material 'SHELXTL (Sheldrick, 2008)'
_computing_structure_refinement 'SHELXTL (Sheldrick, 2008)'
_computing_structure_solution 'SHELXTL (Sheldrick, 2008)'
_diffrn_ambient_temperature 293(2)
_diffrn_measured_fraction_theta_full 0.996
_diffrn_measured_fraction_theta_max 0.996
_diffrn_measurement_device_type 'Bruker SMART CCD'
_diffrn_measurement_method 'phi and omega scans'
_diffrn_radiation_monochromator graphite
_diffrn_radiation_source 'fine-focus sealed tube'
_diffrn_radiation_type MoK\a
_diffrn_radiation_wavelength 0.71073
_diffrn_reflns_av_R_equivalents 0.0288
_diffrn_reflns_av_sigmaI/netI 0.0442
_diffrn_reflns_limit_h_max 12
_diffrn_reflns_limit_h_min -12
_diffrn_reflns_limit_k_max 23
_diffrn_reflns_limit_k_min -27
_diffrn_reflns_limit_l_max 13
_diffrn_reflns_limit_l_min -18
_diffrn_reflns_number 11634
_diffrn_reflns_theta_full 25.02
_diffrn_reflns_theta_max 25.02
_diffrn_reflns_theta_min 1.60
_exptl_absorpt_coefficient_mu 1.040
_exptl_absorpt_correction_T_max 1.0000
_exptl_absorpt_correction_T_min .7206
_exptl_absorpt_correction_type multi-scan
_exptl_absorpt_process_details '(SADABS; Sheldrick, 1996)'
_exptl_crystal_colour yellow
_exptl_crystal_density_diffrn 1.524
_exptl_crystal_density_method 'not measured'
_exptl_crystal_description prism
_exptl_crystal_F_000 1768
_exptl_crystal_size_max 1.00
_exptl_crystal_size_mid .48
_exptl_crystal_size_min .40
_refine_diff_density_max 0.549
_refine_diff_density_min -0.843
_refine_ls_extinction_method none
_refine_ls_goodness_of_fit_ref 1.124
_refine_ls_hydrogen_treatment constr
_refine_ls_matrix_type full
_refine_ls_number_parameters 488
_refine_ls_number_reflns 6675
_refine_ls_number_restraints 3
_refine_ls_restrained_S_all 1.125
_refine_ls_R_factor_all 0.0755
_refine_ls_R_factor_gt 0.0500
_refine_ls_shift/su_max 0.002
_refine_ls_shift/su_mean 0.000
_refine_ls_structure_factor_coef Fsqd
_refine_ls_weighting_details 'calc w=1/[\s^2^(Fo^2^)+(0.0223P)^2^+9.9372P] where P=(Fo^2^+2Fc^2^)/3'
_refine_ls_weighting_scheme calc
_refine_ls_wR_factor_gt 0.0962
_refine_ls_wR_factor_ref 0.1109
_reflns_number_gt 5179
_reflns_number_total 6675
_reflns_threshold_expression I>2sigma(I)
_cod_data_source_file nk2142.cif
_cod_data_source_block I
_cod_original_sg_symbol_H-M 'P 21/c'
_cod_database_code 2234743
_cod_database_fobs_code 2234743

loop_
_symmetry_equiv_pos_as_xyz
'x, y, z'
'-x, y+1/2, -z+1/2'
'-x, -y, -z'
'x, -y-1/2, z-1/2'

loop_
_atom_site_type_symbol
_atom_site_label
_atom_site_fract_x
_atom_site_fract_y
_atom_site_fract_z
_atom_site_U_iso_or_equiv
_atom_site_adp_type
_atom_site_calc_flag
_atom_site_refinement_flags
_atom_site_occupancy
_atom_site_symmetry_multiplicity
_atom_site_disorder_assembly
_atom_site_disorder_group
Ru Ru1 0.45845(4) 0.634892(17) 0.57549(2) 0.03596(12) Uani d . 1 1 . .
Fe Fe 0.35171(7) 0.60717(3) 0.84919(4) 0.0468(2) Uani d . 1 1 . .
P P1 0.58633(12) 0.61849(6) 0.69878(8) 0.0396(3) Uani d . 1 1 . .
P P2 0.29837(12) 0.67701(5) 0.64910(8) 0.0369(3) Uani d . 1 1 . .
N N1 0.3711(4) 0.55699(18) 0.5966(3) 0.0429(10) Uani d . 1 1 . .
N N2 0.2399(5) 0.4731(2) 0.6204(4) 0.0723(15) Uani d . 1 1 . .
N N3 0.2171(11) 0.4231(3) 0.7574(5) 0.167(4) Uani d . 1 1 . .
C C03 0.1926(5) 0.5967(2) 0.7760(3) 0.0495(13) Uani d . 1 1 . .
H H03A 0.1755 0.5654 0.7339 0.059 Uiso d R 1 1 . .
C C04 0.2479(4) 0.6511(2) 0.7555(3) 0.0404(11) Uani d . 1 1 . .
C C05 0.2557(5) 0.6825(2) 0.8375(3) 0.0550(14) Uani d . 1 1 . .
H H05A 0.2906 0.7211 0.8456 0.066 Uiso d R 1 1 . .
C C02 0.1668(5) 0.5957(3) 0.8671(4) 0.0602(15) Uani d . 1 1 . .
H H02A 0.1294 0.5637 0.8987 0.072 Uiso d R 1 1 . .
C C01 0.2059(6) 0.6479(3) 0.9045(4) 0.0641(17) Uani d . 1 1 . .
H H01A 0.2007 0.6586 0.9669 0.077 Uiso d R 1 1 . .
C C6 0.2320(7) 0.4478(3) 0.6950(5) 0.078(2) Uani d . 1 1 . .
C C7 0.3122(5) 0.5173(2) 0.6117(3) 0.0449(12) Uani d . 1 1 . .
C C11 0.4735(6) 0.5853(3) 0.9495(4) 0.077(2) Uani d . 1 1 . .
H H11E 0.4625 0.5927 1.0124 0.093 Uiso d R 1 1 . .
C C12 0.4347(6) 0.5359(3) 0.9036(4) 0.0730(19) Uani d . 1 1 . .
H H12C 0.3920 0.5028 0.9287 0.088 Uiso d R 1 1 . .
C C13 0.4661(5) 0.5423(2) 0.8142(4) 0.0558(14) Uani d . 1 1 . .
H H13A 0.4493 0.5143 0.7669 0.067 Uiso d R 1 1 . .
C C14 0.5258(5) 0.5963(2) 0.8042(3) 0.0483(13) Uani d . 1 1 . .
C C15 0.5314(5) 0.6229(3) 0.8893(3) 0.0633(16) Uani d . 1 1 . .
H H15A 0.5672 0.6606 0.9034 0.076 Uiso d R 1 1 . .
C C21 0.5799(5) 0.6942(3) 0.5066(3) 0.0556(15) Uani d . 1 1 . .
H H21E 0.6363 0.7223 0.5347 0.067 Uiso d R 1 1 . .
C C22 0.4560(6) 0.7048(3) 0.4777(3) 0.0553(14) Uani d . 1 1 . .
H H22B 0.4118 0.7415 0.4826 0.066 Uiso d R 1 1 . .
C C23 0.5079(5) 0.6137(3) 0.4372(3) 0.0554(15) Uani d . 1 1 . .
H H23A 0.5039 0.5754 0.4103 0.066 Uiso d R 1 1 . .
C C24 0.4105(5) 0.6550(3) 0.4349(3) 0.0564(15) Uani d . 1 1 . .
H H24A 0.3288 0.6506 0.4054 0.068 Uiso d R 1 1 . .
C C25 0.6121(5) 0.6378(3) 0.4802(3) 0.0551(14) Uani d . 1 1 . .
H H25A 0.6937 0.6197 0.4882 0.066 Uiso d R 1 1 . .
C C111 0.7006(5) 0.5605(2) 0.6884(3) 0.0443(12) Uani d . 1 1 . .
C C112 0.7948(5) 0.5537(3) 0.7530(4) 0.0618(16) Uani d . 1 1 . .
H H11D 0.7975 0.5778 0.8019 0.074 Uiso calc R 1 1 . .
C C113 0.8841(6) 0.5114(3) 0.7452(4) 0.0689(17) Uani d . 1 1 . .
H H11C 0.9459 0.5071 0.7890 0.083 Uiso calc R 1 1 . .
C C114 0.8815(5) 0.4757(3) 0.6727(4) 0.0603(15) Uani d . 1 1 . .
H H11F 0.9428 0.4480 0.6666 0.072 Uiso calc R 1 1 . .
C C115 0.7879(5) 0.4812(2) 0.6093(4) 0.0569(15) Uani d . 1 1 . .
H H11B 0.7852 0.4564 0.5611 0.068 Uiso calc R 1 1 . .
C C116 0.6977(5) 0.5232(2) 0.6164(3) 0.0476(13) Uani d . 1 1 . .
H H11A 0.6351 0.5266 0.5729 0.057 Uiso calc R 1 1 . .
C C121 0.6855(5) 0.6805(2) 0.7238(3) 0.0442(12) Uani d . 1 1 . .
C C122 0.6462(5) 0.7273(2) 0.7714(3) 0.0502(13) Uani d . 1 1 . .
H H12D 0.5703 0.7258 0.7986 0.060 Uiso calc R 1 1 . .
C C123 0.7179(6) 0.7763(3) 0.7793(4) 0.0652(16) Uani d . 1 1 . .
H H12B 0.6909 0.8070 0.8131 0.078 Uiso calc R 1 1 . .
C C124 0.8274(7) 0.7802(3) 0.7380(4) 0.078(2) Uani d . 1 1 . .
H H12F 0.8749 0.8134 0.7432 0.094 Uiso calc R 1 1 . .
C C125 0.8679(6) 0.7347(3) 0.6885(5) 0.085(2) Uani d . 1 1 . .
H H12E 0.9420 0.7374 0.6591 0.102 Uiso calc R 1 1 . .
C C126 0.7980(5) 0.6849(3) 0.6826(4) 0.0633(16) Uani d . 1 1 . .
H H12A 0.8269 0.6539 0.6504 0.076 Uiso calc R 1 1 . .
C C211 0.1572(4) 0.6711(2) 0.5762(3) 0.0407(11) Uani d . 1 1 . .
C C212 0.1320(5) 0.7133(2) 0.5137(4) 0.0554(14) Uani d . 1 1 . .
H H21C 0.1801 0.7465 0.5141 0.066 Uiso calc R 1 1 . .
C C213 0.0370(5) 0.7073(3) 0.4506(4) 0.0646(16) Uani d . 1 1 . .
H H21F 0.0211 0.7364 0.4097 0.078 Uiso calc R 1 1 . .
C C214 -0.0336(5) 0.6581(3) 0.4490(4) 0.0613(16) Uani d . 1 1 . .
H H21A -0.0971 0.6537 0.4065 0.074 Uiso calc R 1 1 . .
C C215 -0.0105(5) 0.6157(3) 0.5099(4) 0.0552(14) Uani d . 1 1 . .
H H21D -0.0589 0.5826 0.5092 0.066 Uiso calc R 1 1 . .
C C216 0.0848(5) 0.6220(2) 0.5728(3) 0.0479(13) Uani d . 1 1 . .
H H21B 0.1005 0.5926 0.6134 0.057 Uiso calc R 1 1 . .
C C221 0.3073(5) 0.7550(2) 0.6697(3) 0.0447(12) Uani d . 1 1 . .
C C222 0.2047(6) 0.7856(3) 0.6977(4) 0.0643(16) Uani d . 1 1 . .
H H22E 0.1308 0.7661 0.7068 0.077 Uiso calc R 1 1 . .
C C223 0.2104(7) 0.8439(3) 0.7123(5) 0.079(2) Uani d . 1 1 . .
H H22F 0.1400 0.8638 0.7288 0.094 Uiso calc R 1 1 . .
C C224 0.3204(7) 0.8729(3) 0.7023(4) 0.0733(19) Uani d . 1 1 . .
H H22D 0.3247 0.9123 0.7124 0.088 Uiso calc R 1 1 . .
C C225 0.4237(6) 0.8433(3) 0.6775(4) 0.0621(16) Uani d . 1 1 . .
H H22C 0.4986 0.8626 0.6722 0.075 Uiso calc R 1 1 . .
C C226 0.4169(5) 0.7846(2) 0.6603(3) 0.0485(13) Uani d . 1 1 . .
H H22A 0.4870 0.7651 0.6423 0.058 Uiso calc R 1 1 . .
Cl Cl1 0.950(3) 0.5700(14) 1.048(2) 0.318(16) Uani d PD 0.47(2) 1 A 1
Cl Cl2 0.8391(7) 0.6687(4) 0.9689(7) 0.109(3) Uani d PD 0.47(2) 1 A 1
C C99 0.872(5) 0.6209(15) 1.0479(18) 0.29(4) Uani d PD 0.47(2) 1 A 1
H H99A 0.9043 0.6438 1.0971 0.351 Uiso calc PR 0.47(2) 1 A 1
H H99B 0.7919 0.6070 1.0656 0.351 Uiso calc PR 0.47(2) 1 A 1
Cl Cl1' 0.8624(17) 0.5479(4) 0.9963(7) 0.175(5) Uani d PD 0.53(2) 1 A 2
Cl Cl2' 0.8505(18) 0.6653(7) 0.9971(15) 0.282(9) Uani d PD 0.53(2) 1 A 2
C C99' 0.821(2) 0.6008(10) 1.0370(18) 0.160(17) Uani d PD 0.53(2) 1 A 2
H H99C 0.8545 0.6004 1.0973 0.192 Uiso calc PR 0.53(2) 1 A 2
H H99D 0.7319 0.5979 1.0405 0.192 Uiso calc PR 0.53(2) 1 A 2

loop_
_atom_site_aniso_label
_atom_site_aniso_U_11
_atom_site_aniso_U_22
_atom_site_aniso_U_33
_atom_site_aniso_U_12
_atom_site_aniso_U_13
_atom_site_aniso_U_23
Ru1 0.0352(2) 0.0436(2) 0.02893(19) -0.00103(19) 0.00017(14) -0.00060(17)
Fe 0.0538(5) 0.0545(5) 0.0325(4) -0.0030(4) 0.0056(3) 0.0018(3)
P1 0.0368(7) 0.0498(8) 0.0321(6) 0.0009(6) -0.0022(5) -0.0040(5)
P2 0.0369(7) 0.0363(7) 0.0375(7) -0.0016(5) 0.0003(5) -0.0013(5)
N1 0.045(2) 0.045(2) 0.039(2) -0.001(2) 0.0005(19) -0.0042(19)
N2 0.090(4) 0.060(3) 0.068(3) -0.030(3) 0.016(3) -0.008(3)
N3 0.317(13) 0.086(5) 0.101(6) -0.056(7) 0.052(7) 0.024(5)
C03 0.051(3) 0.051(3) 0.047(3) -0.003(3) 0.005(2) -0.001(2)
C04 0.039(3) 0.042(3) 0.041(3) 0.003(2) 0.005(2) -0.003(2)
C05 0.067(4) 0.050(3) 0.048(3) 0.001(3) 0.005(3) -0.014(3)
C02 0.058(4) 0.068(4) 0.057(3) -0.006(3) 0.022(3) 0.006(3)
C01 0.083(4) 0.065(4) 0.046(3) 0.004(3) 0.027(3) -0.002(3)
C6 0.117(6) 0.042(4) 0.078(5) -0.014(4) 0.026(4) -0.005(3)
C7 0.047(3) 0.046(3) 0.042(3) 0.005(3) 0.005(2) -0.009(2)
C11 0.073(4) 0.119(6) 0.040(3) 0.002(4) 0.003(3) 0.017(4)
C12 0.072(4) 0.084(5) 0.063(4) 0.008(4) 0.008(3) 0.031(4)
C13 0.062(4) 0.056(4) 0.049(3) 0.011(3) 0.002(3) 0.013(3)
C14 0.042(3) 0.064(4) 0.038(3) 0.006(3) -0.005(2) 0.006(2)
C15 0.059(4) 0.092(5) 0.037(3) -0.013(3) -0.009(3) 0.001(3)
C21 0.057(4) 0.073(4) 0.038(3) -0.016(3) 0.006(3) 0.011(3)
C22 0.069(4) 0.061(4) 0.036(3) 0.001(3) 0.003(3) 0.014(3)
C23 0.071(4) 0.066(4) 0.030(3) -0.011(3) 0.010(3) -0.009(2)
C24 0.061(4) 0.081(4) 0.027(3) 0.003(3) -0.003(2) 0.006(3)
C25 0.049(3) 0.073(4) 0.044(3) 0.004(3) 0.019(2) 0.008(3)
C111 0.039(3) 0.051(3) 0.043(3) 0.006(2) -0.002(2) -0.003(2)
C112 0.061(4) 0.069(4) 0.054(3) 0.011(3) -0.015(3) -0.015(3)
C113 0.065(4) 0.067(4) 0.072(4) 0.015(3) -0.021(3) -0.001(3)
C114 0.053(4) 0.054(4) 0.074(4) 0.013(3) 0.006(3) 0.006(3)
C115 0.066(4) 0.051(3) 0.054(3) 0.005(3) 0.004(3) -0.005(3)
C116 0.050(3) 0.049(3) 0.044(3) 0.002(3) -0.003(2) -0.004(2)
C121 0.042(3) 0.055(3) 0.035(3) -0.002(2) -0.003(2) -0.010(2)
C122 0.050(3) 0.061(4) 0.040(3) -0.001(3) -0.001(2) -0.009(2)
C123 0.077(4) 0.061(4) 0.057(4) -0.001(3) -0.003(3) -0.020(3)
C124 0.078(5) 0.078(5) 0.078(5) -0.027(4) -0.003(4) -0.026(4)
C125 0.058(4) 0.097(5) 0.101(5) -0.031(4) 0.017(4) -0.031(5)
C126 0.052(4) 0.068(4) 0.070(4) -0.006(3) 0.012(3) -0.022(3)
C211 0.035(3) 0.043(3) 0.043(3) 0.003(2) -0.002(2) -0.005(2)
C212 0.049(3) 0.057(3) 0.060(3) -0.005(3) -0.007(3) 0.011(3)
C213 0.058(4) 0.074(4) 0.061(4) 0.007(3) -0.017(3) 0.014(3)
C214 0.044(3) 0.087(5) 0.052(3) 0.001(3) -0.011(3) 0.000(3)
C215 0.036(3) 0.065(4) 0.063(4) -0.004(3) -0.006(3) -0.014(3)
C216 0.043(3) 0.050(3) 0.050(3) 0.000(2) -0.003(2) -0.002(2)
C221 0.050(3) 0.039(3) 0.045(3) 0.000(2) -0.006(2) -0.003(2)
C222 0.053(4) 0.055(4) 0.085(4) -0.001(3) 0.000(3) -0.015(3)
C223 0.086(5) 0.051(4) 0.098(5) 0.017(4) -0.004(4) -0.018(4)
C224 0.114(6) 0.042(3) 0.064(4) -0.005(4) -0.009(4) -0.004(3)
C225 0.077(4) 0.052(4) 0.056(4) -0.014(3) -0.002(3) 0.001(3)
C226 0.058(3) 0.044(3) 0.043(3) -0.002(3) -0.001(2) 0.000(2)
Cl1 0.28(2) 0.41(2) 0.27(2) 0.215(19) 0.182(17) 0.23(2)
Cl2 0.114(6) 0.104(5) 0.106(5) -0.040(4) -0.026(3) 0.037(3)
C99 0.72(13) 0.067(17) 0.11(2) 0.10(4) 0.19(5) 0.051(15)
Cl1' 0.265(13) 0.124(6) 0.140(7) 0.037(6) 0.077(7) 0.049(5)
Cl2' 0.43(2) 0.211(13) 0.200(14) -0.049(13) 0.006(12) 0.005(10)
C99' 0.14(2) 0.16(4) 0.18(3) -0.03(2) -0.013(19) 0.11(3)

loop_
_atom_type_symbol
_atom_type_description
_atom_type_scat_dispersion_real
_atom_type_scat_dispersion_imag
_atom_type_scat_source
C C 0.0033 0.0016 'International Tables Vol C Tables 4.2.6.8 and 6.1.1.4'
H H 0.0000 0.0000 'International Tables Vol C Tables 4.2.6.8 and 6.1.1.4'
Cl Cl 0.1484 0.1585 'International Tables Vol C Tables 4.2.6.8 and 6.1.1.4'
Fe Fe 0.3463 0.8444 'International Tables Vol C Tables 4.2.6.8 and 6.1.1.4'
N N 0.0061 0.0033 'International Tables Vol C Tables 4.2.6.8 and 6.1.1.4'
P P 0.1023 0.0942 'International Tables Vol C Tables 4.2.6.8 and 6.1.1.4'
Ru Ru -1.2594 0.8363 'International Tables Vol C Tables 4.2.6.8 and 6.1.1.4'

loop_
_geom_angle_atom_site_label_1
_geom_angle_atom_site_label_2
_geom_angle_atom_site_label_3
_geom_angle
_geom_angle_publ_flag
N1 Ru1 C21 155.02(19) y
N1 Ru1 C22 139.02(19) y
C21 Ru1 C22 37.6(2) ?
N1 Ru1 C24 103.84(19) y
C21 Ru1 C24 62.3(2) ?
C22 Ru1 C24 37.1(2) ?
N1 Ru1 C23 94.37(18) y
C21 Ru1 C23 61.7(2) ?
C22 Ru1 C23 61.9(2) ?
C24 Ru1 C23 37.2(2) ?
N1 Ru1 C25 118.49(19) ?
C21 Ru1 C25 37.4(2) ?
C22 Ru1 C25 62.3(2) ?
C24 Ru1 C25 61.9(2) ?
C23 Ru1 C25 36.4(2) ?
N1 Ru1 P2 86.83(12) y
C21 Ru1 P2 115.62(17) ?
C22 Ru1 P2 91.14(16) ?
C24 Ru1 P2 102.70(16) ?
C23 Ru1 P2 138.90(16) ?
C25 Ru1 P2 152.06(16) ?
N1 Ru1 P1 89.63(11) y
C21 Ru1 P1 97.96(15) ?
C22 Ru1 P1 131.18(16) ?
C24 Ru1 P1 156.91(16) ?
C23 Ru1 P1 124.46(16) ?
C25 Ru1 P1 95.25(15) ?
P2 Ru1 P1 96.61(5) y
C03 Fe C13 106.2(2) ?
C03 Fe C14 125.2(2) ?
C13 Fe C14 40.9(2) ?
C03 Fe C05 68.7(2) ?
C13 Fe C05 157.9(2) ?
C14 Fe C05 123.3(2) ?
C03 Fe C01 68.3(2) ?
C13 Fe C01 159.3(2) ?
C14 Fe C01 158.2(2) ?
C05 Fe C01 40.6(2) ?
C03 Fe C02 40.8(2) ?
C13 Fe C02 122.9(2) ?
C14 Fe C02 161.1(2) ?
C05 Fe C02 68.1(2) ?
C01 Fe C02 40.1(2) ?
C03 Fe C11 152.9(3) ?
C13 Fe C11 68.1(3) ?
C14 Fe C11 68.9(2) ?
C05 Fe C11 126.3(3) ?
C01 Fe C11 107.2(3) ?
C02 Fe C11 118.5(2) ?
C03 Fe C12 118.4(3) ?
C13 Fe C12 40.6(2) ?
C14 Fe C12 68.8(2) ?
C05 Fe C12 161.0(2) ?
C01 Fe C12 122.9(2) ?
C02 Fe C12 104.9(3) ?
C11 Fe C12 40.0(3) ?
C03 Fe C15 163.9(2) ?
C13 Fe C15 68.4(3) ?
C14 Fe C15 41.0(2) ?
C05 Fe C15 110.2(3) ?
C01 Fe C15 122.1(3) ?
C02 Fe C15 154.9(2) ?
C11 Fe C15 40.8(2) ?
C12 Fe C15 68.1(3) ?
C03 Fe C04 41.25(19) ?
C13 Fe C04 120.8(2) ?
C14 Fe C04 108.57(19) ?
C05 Fe C04 41.27(19) ?
C01 Fe C04 69.1(2) ?
C02 Fe C04 69.1(2) ?
C11 Fe C04 164.4(3) ?
C12 Fe C04 154.8(3) ?
C15 Fe C04 127.4(2) ?
C14 P1 C121 105.4(2) ?
C14 P1 C111 97.4(2) ?
C121 P1 C111 102.0(2) ?
C14 P1 Ru1 122.21(17) y
C121 P1 Ru1 111.49(17) ?
C111 P1 Ru1 115.75(16) ?
C04 P2 C221 101.0(2) ?
C04 P2 C211 103.9(2) ?
C221 P2 C211 102.1(2) ?
C04 P2 Ru1 122.59(16) y
C221 P2 Ru1 117.67(18) ?
C211 P2 Ru1 107.06(16) ?
C7 N1 Ru1 172.6(4) ?
C6 N2 C7 120.8(6) ?
C02 C03 C04 108.8(5) ?
C02 C03 Fe 70.1(3) ?
C04 C03 Fe 70.3(3) ?
C02 C03 H03A 125.6 ?
C04 C03 H03A 125.7 ?
Fe C03 H03A 125.6 ?
C03 C04 C05 105.8(4) ?
C03 C04 P2 128.4(4) ?
C05 C04 P2 125.8(4) ?
C03 C04 Fe 68.5(3) ?
C05 C04 Fe 68.9(3) ?
P2 C04 Fe 127.3(3) y
C01 C05 C04 108.5(5) ?
C01 C05 Fe 69.7(3) ?
C04 C05 Fe 69.8(3) ?
C01 C05 H05A 125.8 ?
C04 C05 H05A 125.7 ?
Fe C05 H05A 125.7 ?
C01 C02 C03 108.3(5) ?
C01 C02 Fe 69.9(3) ?
C03 C02 Fe 69.1(3) ?
C01 C02 H02A 125.8 ?
C03 C02 H02A 125.9 ?
Fe C02 H02A 125.8 ?
C02 C01 C05 108.6(5) ?
C02 C01 Fe 70.0(3) ?
C05 C01 Fe 69.7(3) ?
C02 C01 H01A 125.8 ?
C05 C01 H01A 125.6 ?
Fe C01 H01A 125.7 ?
N3 C6 N2 174.3(10) y
N1 C7 N2 173.8(6) y
C12 C11 C15 108.4(6) ?
C12 C11 Fe 70.1(4) ?
C15 C11 Fe 69.8(3) ?
C12 C11 H11E 125.8 ?
C15 C11 H11E 125.9 ?
Fe C11 H11E 125.8 ?
C11 C12 C13 108.2(6) ?
C11 C12 Fe 69.9(4) ?
C13 C12 Fe 69.2(3) ?
C11 C12 H12C 126.0 ?
C13 C12 H12C 125.8 ?
Fe C12 H12C 126.0 ?
C12 C13 C14 108.6(6) ?
C12 C13 Fe 70.2(4) ?
C14 C13 Fe 69.7(3) ?
C12 C13 H13A 125.9 ?
C14 C13 H13A 125.5 ?
Fe C13 H13A 125.8 ?
C13 C14 C15 106.9(5) ?
C13 C14 P1 121.4(4) ?
C15 C14 P1 131.6(4) ?
C13 C14 Fe 69.3(3) ?
C15 C14 Fe 69.9(3) ?
P1 C14 Fe 128.4(3) y
C11 C15 C14 107.8(6) ?
C11 C15 Fe 69.4(4) ?
C14 C15 Fe 69.1(3) ?
C11 C15 H15A 126.1 ?
C14 C15 H15A 126.1 ?
Fe C15 H15A 126.0 ?
C22 C21 C25 108.1(5) ?
C22 C21 Ru1 71.6(3) ?
C25 C21 Ru1 73.0(3) ?
C22 C21 H21E 125.8 ?
C25 C21 H21E 125.8 ?
Ru1 C21 H21E 125.8 ?
C24 C22 C21 108.1(5) ?
C24 C22 Ru1 72.4(3) ?
C21 C22 Ru1 70.9(3) ?
C24 C22 H22B 125.9 ?
C21 C22 H22B 125.8 ?
Ru1 C22 H22B 125.9 ?
C25 C23 C24 108.8(5) ?
C25 C23 Ru1 71.8(3) ?
C24 C23 Ru1 71.0(3) ?
C25 C23 H23A 125.6 ?
C24 C23 H23A 125.5 ?
Ru1 C23 H23A 125.6 ?
C22 C24 C23 107.3(5) ?
C22 C24 Ru1 70.5(3) ?
C23 C24 Ru1 71.7(3) ?
C22 C24 H24A 126.2 ?
C23 C24 H24A 126.3 ?
Ru1 C24 H24A 126.3 ?
C23 C25 C21 107.5(5) ?
C23 C25 Ru1 71.8(3) ?
C21 C25 Ru1 69.6(3) ?
C23 C25 H25A 126.2 ?
C21 C25 H25A 126.2 ?
Ru1 C25 H25A 126.1 ?
C116 C111 C112 118.4(5) ?
C116 C111 P1 121.8(4) ?
C112 C111 P1 119.8(4) ?
C113 C112 C111 120.9(5) ?
C113 C112 H11D 119.6 ?
C111 C112 H11D 119.6 ?
C114 C113 C112 120.0(5) ?
C114 C113 H11C 120.0 ?
C112 C113 H11C 120.0 ?
C113 C114 C115 119.8(5) ?
C113 C114 H11F 120.1 ?
C115 C114 H11F 120.1 ?
C114 C115 C116 120.8(5) ?
C114 C115 H11B 119.6 ?
C116 C115 H11B 119.6 ?
C115 C116 C111 120.1(5) ?
C115 C116 H11A 119.9 ?
C111 C116 H11A 119.9 ?
C122 C121 C126 117.8(5) ?
C122 C121 P1 122.9(4) ?
C126 C121 P1 118.6(4) ?
C121 C122 C123 121.1(5) ?
C121 C122 H12D 119.5 ?
C123 C122 H12D 119.5 ?
C124 C123 C122 120.5(6) ?
C124 C123 H12B 119.8 ?
C122 C123 H12B 119.8 ?
C123 C124 C125 119.8(6) ?
C123 C124 H12F 120.1 ?
C125 C124 H12F 120.1 ?
C124 C125 C126 119.8(6) ?
C124 C125 H12E 120.1 ?
C126 C125 H12E 120.1 ?
C125 C126 C121 121.0(6) ?
C125 C126 H12A 119.5 ?
C121 C126 H12A 119.5 ?
C212 C211 C216 117.5(5) ?
C212 C211 P2 119.6(4) ?
C216 C211 P2 122.2(4) ?
C211 C212 C213 121.7(5) ?
C211 C212 H21C 119.2 ?
C213 C212 H21C 119.2 ?
C214 C213 C212 119.5(5) ?
C214 C213 H21F 120.2 ?
C212 C213 H21F 120.2 ?
C215 C214 C213 119.9(5) ?
C215 C214 H21A 120.0 ?
C213 C214 H21A 120.0 ?
C214 C215 C216 120.2(5) ?
C214 C215 H21D 119.9 ?
C216 C215 H21D 119.9 ?
C211 C216 C215 121.1(5) ?
C211 C216 H21B 119.4 ?
C215 C216 H21B 119.4 ?
C226 C221 C222 118.0(5) ?
C226 C221 P2 120.9(4) ?
C222 C221 P2 121.1(4) ?
C223 C222 C221 121.3(6) ?
C223 C222 H22E 119.3 ?
C221 C222 H22E 119.3 ?
C222 C223 C224 120.0(6) ?
C222 C223 H22F 120.0 ?
C224 C223 H22F 120.0 ?
C225 C224 C223 119.6(6) ?
C225 C224 H22D 120.2 ?
C223 C224 H22D 120.2 ?
C224 C225 C226 120.4(6) ?
C224 C225 H22C 119.8 ?
C226 C225 H22C 119.8 ?
C221 C226 C225 120.7(5) ?
C221 C226 H22A 119.7 ?
C225 C226 H22A 119.7 ?
Cl1 C99 Cl2 131.1(15) y
Cl1 C99 H99A 104.5 ?
Cl2 C99 H99A 104.5 ?
Cl1 C99 H99B 104.5 ?
Cl2 C99 H99B 104.5 ?
H99A C99 H99B 105.6 ?
Cl1' C99' Cl2' 123.3(17) ?
Cl1' C99' H99C 106.5 ?
Cl2' C99' H99C 106.5 ?
Cl1' C99' H99D 106.5 ?
Cl2' C99' H99D 106.5 ?
H99C C99' H99D 106.5 ?

loop_
_geom_bond_atom_site_label_1
_geom_bond_atom_site_label_2
_geom_bond_distance
_geom_bond_publ_flag
Ru1 N1 2.071(4) y
Ru1 C21 2.191(5) ?
Ru1 C22 2.200(5) ?
Ru1 C24 2.225(5) ?
Ru1 C23 2.234(5) ?
Ru1 C25 2.234(5) ?
Ru1 P2 2.3050(13) y
Ru1 P1 2.3164(13) y
Fe C03 2.027(5) ?
Fe C13 2.029(6) ?
Fe C14 2.035(5) ?
Fe C05 2.038(6) ?
Fe C01 2.039(6) ?
Fe C02 2.039(6) ?
Fe C11 2.040(6) ?
Fe C12 2.043(6) ?
Fe C15 2.044(6) ?
Fe C04 2.050(5) ?
P1 C14 1.821(5) ?
P1 C121 1.827(5) ?
P1 C111 1.837(5) ?
P2 C04 1.822(5) ?
P2 C221 1.842(5) ?
P2 C211 1.856(5) ?
N1 C7 1.148(6) y
N2 C6 1.280(8) y
N2 C7 1.297(7) y
N3 C6 1.123(9) y
C03 C02 1.417(7) ?
C03 C04 1.436(7) ?
C03 H03A 0.9811 ?
C04 C05 1.441(7) ?
C05 C01 1.414(8) ?
C05 H05A 0.9791 ?
C02 C01 1.398(8) ?
C02 H02A 0.9789 ?
C01 H01A 0.9811 ?
C11 C12 1.398(9) ?
C11 C15 1.424(8) ?
C11 H11E 0.9796 ?
C12 C13 1.414(8) ?
C12 H12C 0.9800 ?
C13 C14 1.421(8) ?
C13 H13A 0.9806 ?
C14 C15 1.429(7) ?
C15 H15A 0.9784 ?
C21 C22 1.414(8) ?
C21 C25 1.418(8) ?
C21 H21E 0.9802 ?
C22 C24 1.407(8) ?
C22 H22B 0.9813 ?
C23 C25 1.397(8) ?
C23 C24 1.423(8) ?
C23 H23A 0.9795 ?
C24 H24A 0.9800 ?
C25 H25A 0.9794 ?
C111 C116 1.392(7) ?
C111 C112 1.396(7) ?
C112 C113 1.383(8) ?
C112 H11D 0.9300 ?
C113 C114 1.376(8) ?
C113 H11C 0.9300 ?
C114 C115 1.376(8) ?
C114 H11F 0.9300 ?
C115 C116 1.385(7) ?
C115 H11B 0.9300 ?
C116 H11A 0.9300 ?
C121 C122 1.379(7) ?
C121 C126 1.388(7) ?
C122 C123 1.380(8) ?
C122 H12D 0.9300 ?
C123 C124 1.358(9) ?
C123 H12B 0.9300 ?
C124 C125 1.377(9) ?
C124 H12F 0.9300 ?
C125 C126 1.382(8) ?
C125 H12E 0.9300 ?
C126 H12A 0.9300 ?
C211 C212 1.383(7) ?
C211 C216 1.384(7) ?
C212 C213 1.385(7) ?
C212 H21C 0.9300 ?
C213 C214 1.374(8) ?
C213 H21F 0.9300 ?
C214 C215 1.368(8) ?
C214 H21A 0.9300 ?
C215 C216 1.386(7) ?
C215 H21D 0.9300 ?
C216 H21B 0.9300 ?
C221 C226 1.380(7) ?
C221 C222 1.393(7) ?
C222 C223 1.375(8) ?
C222 H22E 0.9300 ?
C223 C224 1.377(9) ?
C223 H22F 0.9300 ?
C224 C225 1.373(9) ?
C224 H22D 0.9300 ?
C225 C226 1.390(7) ?
C225 H22C 0.9300 ?
C226 H22A 0.9300 ?
Cl1 C99 1.45(2) y
Cl2 C99 1.663(19) y
C99 H99A 0.9700 ?
C99 H99B 0.9700 ?
Cl1' C99' 1.45(2) ?
Cl2' C99' 1.651(18) ?
C99' H99C 0.9700 ?
C99' H99D 0.9700 ?

loop_
_geom_torsion_atom_site_label_1
_geom_torsion_atom_site_label_2
_geom_torsion_atom_site_label_3
_geom_torsion_atom_site_label_4
_geom_torsion
N1 Ru1 P1 C14 -48.8(2)
C21 Ru1 P1 C14 155.1(3)
C22 Ru1 P1 C14 135.4(3)
C24 Ru1 P1 C14 -175.2(5)
C23 Ru1 P1 C14 -143.8(3)
C25 Ru1 P1 C14 -167.3(3)
P2 Ru1 P1 C14 38.0(2)
N1 Ru1 P1 C121 -174.6(2)
C21 Ru1 P1 C121 29.3(2)
C22 Ru1 P1 C121 9.5(3)
C24 Ru1 P1 C121 58.9(5)
C23 Ru1 P1 C121 90.4(3)
C25 Ru1 P1 C121 66.8(2)
P2 Ru1 P1 C121 -87.82(18)
N1 Ru1 P1 C111 69.5(2)
C21 Ru1 P1 C111 -86.6(3)
C22 Ru1 P1 C111 -106.4(3)
C24 Ru1 P1 C111 -57.0(5)
C23 Ru1 P1 C111 -25.6(3)
C25 Ru1 P1 C111 -49.1(2)
P2 Ru1 P1 C111 156.26(19)
N1 Ru1 P2 C04 49.5(2)
C21 Ru1 P2 C04 -141.9(2)
C22 Ru1 P2 C04 -171.5(2)
C24 Ru1 P2 C04 152.9(2)
C23 Ru1 P2 C04 142.5(3)
C25 Ru1 P2 C04 -154.3(4)
P1 Ru1 P2 C04 -39.8(2)
N1 Ru1 P2 C221 175.7(2)
C21 Ru1 P2 C221 -15.6(2)
C22 Ru1 P2 C221 -45.2(2)
C24 Ru1 P2 C221 -80.8(2)
C23 Ru1 P2 C221 -91.2(3)
C25 Ru1 P2 C221 -28.0(4)
P1 Ru1 P2 C221 86.49(18)
N1 Ru1 P2 C211 -70.1(2)
C21 Ru1 P2 C211 98.5(2)
C22 Ru1 P2 C211 68.9(2)
C24 Ru1 P2 C211 33.4(2)
C23 Ru1 P2 C211 22.9(3)
C25 Ru1 P2 C211 86.1(4)
P1 Ru1 P2 C211 -159.37(17)
C21 Ru1 N1 C7 -148(3)
C22 Ru1 N1 C7 -81(3)
C24 Ru1 N1 C7 -95(3)
C23 Ru1 N1 C7 -131(3)
C25 Ru1 N1 C7 -160(3)
P2 Ru1 N1 C7 8(3)
P1 Ru1 N1 C7 104(3)
C13 Fe C03 C02 121.9(4)
C14 Fe C03 C02 162.7(3)
C05 Fe C03 C02 -80.8(4)
C01 Fe C03 C02 -37.0(3)
C11 Fe C03 C02 48.5(7)
C12 Fe C03 C02 79.8(4)
C15 Fe C03 C02 -170.2(8)
C04 Fe C03 C02 -119.6(5)
C13 Fe C03 C04 -118.5(3)
C14 Fe C03 C04 -77.7(4)
C05 Fe C03 C04 38.8(3)
C01 Fe C03 C04 82.6(3)
C02 Fe C03 C04 119.6(5)
C11 Fe C03 C04 168.0(5)
C12 Fe C03 C04 -160.7(3)
C15 Fe C03 C04 -50.6(10)
C02 C03 C04 C05 0.6(6)
Fe C03 C04 C05 -59.1(4)
C02 C03 C04 P2 -179.1(4)
Fe C03 C04 P2 121.2(4)
C02 C03 C04 Fe 59.7(4)
C221 P2 C04 C03 161.8(5)
C211 P2 C04 C03 56.2(5)
Ru1 P2 C04 C03 -64.9(5)
C221 P2 C04 C05 -17.8(5)
C211 P2 C04 C05 -123.4(5)
Ru1 P2 C04 C05 115.5(4)
C221 P2 C04 Fe -107.4(3)
C211 P2 C04 Fe 147.1(3)
Ru1 P2 C04 Fe 26.0(4)
C13 Fe C04 C03 79.2(3)
C14 Fe C04 C03 122.6(3)
C05 Fe C04 C03 -117.7(4)
C01 Fe C04 C03 -80.5(3)
C02 Fe C04 C03 -37.5(3)
C11 Fe C04 C03 -159.5(8)
C12 Fe C04 C03 43.1(6)
C15 Fe C04 C03 164.4(3)
C03 Fe C04 C05 117.7(4)
C13 Fe C04 C05 -163.0(3)
C14 Fe C04 C05 -119.7(3)
C01 Fe C04 C05 37.2(3)
C02 Fe C04 C05 80.3(3)
C11 Fe C04 C05 -41.7(9)
C12 Fe C04 C05 160.9(5)
C15 Fe C04 C05 -77.9(4)
C03 Fe C04 P2 -122.6(4)
C13 Fe C04 P2 -43.4(4)
C14 Fe C04 P2 0.0(4)
C05 Fe C04 P2 119.7(5)
C01 Fe C04 P2 156.9(4)
C02 Fe C04 P2 -160.1(4)
C11 Fe C04 P2 77.9(9)
C12 Fe C04 P2 -79.4(6)
C15 Fe C04 P2 41.8(4)
C03 C04 C05 C01 -0.3(6)
P2 C04 C05 C01 179.4(4)
Fe C04 C05 C01 -59.1(4)
C03 C04 C05 Fe 58.9(3)
P2 C04 C05 Fe -121.5(4)
C03 Fe C05 C01 81.0(4)
C13 Fe C05 C01 161.6(6)
C14 Fe C05 C01 -160.1(3)
C02 Fe C05 C01 37.0(4)
C11 Fe C05 C01 -73.0(5)
C12 Fe C05 C01 -34.8(10)
C15 Fe C05 C01 -116.1(4)
C04 Fe C05 C01 119.8(5)
C03 Fe C05 C04 -38.8(3)
C13 Fe C05 C04 41.8(8)
C14 Fe C05 C04 80.1(4)
C01 Fe C05 C04 -119.8(5)
C02 Fe C05 C04 -82.8(3)
C11 Fe C05 C04 167.2(3)
C12 Fe C05 C04 -154.6(8)
C15 Fe C05 C04 124.1(3)
C04 C03 C02 C01 -0.7(7)
Fe C03 C02 C01 59.1(4)
C04 C03 C02 Fe -59.8(4)
C03 Fe C02 C01 -119.8(5)
C13 Fe C02 C01 164.2(3)
C14 Fe C02 C01 -168.4(6)
C05 Fe C02 C01 -37.5(3)
C11 Fe C02 C01 83.0(4)
C12 Fe C02 C01 123.9(4)
C15 Fe C02 C01 53.8(7)
C04 Fe C02 C01 -81.9(4)
C13 Fe C02 C03 -76.1(4)
C14 Fe C02 C03 -48.6(8)
C05 Fe C02 C03 82.3(3)
C01 Fe C02 C03 119.8(5)
C11 Fe C02 C03 -157.2(4)
C12 Fe C02 C03 -116.3(4)
C15 Fe C02 C03 173.6(5)
C04 Fe C02 C03 37.9(3)
C03 C02 C01 C05 0.5(7)
Fe C02 C01 C05 59.1(4)
C03 C02 C01 Fe -58.6(4)
C04 C05 C01 C02 -0.1(7)
Fe C05 C01 C02 -59.3(4)
C04 C05 C01 Fe 59.2(4)
C03 Fe C01 C02 37.6(3)
C13 Fe C01 C02 -40.5(8)
C14 Fe C01 C02 169.9(5)
C05 Fe C01 C02 119.8(5)
C11 Fe C01 C02 -114.0(4)
C12 Fe C01 C02 -73.0(5)
C15 Fe C01 C02 -156.2(3)
C04 Fe C01 C02 82.0(4)
C03 Fe C01 C05 -82.2(4)
C13 Fe C01 C05 -160.4(6)
C14 Fe C01 C05 50.0(7)
C02 Fe C01 C05 -119.8(5)
C11 Fe C01 C05 126.2(4)
C12 Fe C01 C05 167.2(4)
C15 Fe C01 C05 84.0(4)
C04 Fe C01 C05 -37.8(3)
C7 N2 C6 N3 171(9)
Ru1 N1 C7 N2 86(6)
C6 N2 C7 N1 -170(5)
C03 Fe C11 C12 45.3(7)
C13 Fe C11 C12 -37.5(4)
C14 Fe C11 C12 -81.7(4)
C05 Fe C11 C12 161.8(4)
C01 Fe C11 C12 121.1(4)
C02 Fe C11 C12 79.1(4)
C15 Fe C11 C12 -119.4(6)
C04 Fe C11 C12 -165.2(7)
C03 Fe C11 C15 164.7(5)
C13 Fe C11 C15 81.9(4)
C14 Fe C11 C15 37.7(4)
C05 Fe C11 C15 -78.8(5)
C01 Fe C11 C15 -119.5(4)
C02 Fe C11 C15 -161.5(4)
C12 Fe C11 C15 119.4(6)
C04 Fe C11 C15 -45.8(10)
C15 C11 C12 C13 -0.8(8)
Fe C11 C12 C13 58.7(4)
C15 C11 C12 Fe -59.5(5)
C03 Fe C12 C11 -158.4(4)
C13 Fe C12 C11 119.8(6)
C14 Fe C12 C11 82.1(4)
C05 Fe C12 C11 -50.8(10)
C01 Fe C12 C11 -77.1(5)
C02 Fe C12 C11 -116.7(4)
C15 Fe C12 C11 37.8(4)
C04 Fe C12 C11 170.8(5)
C03 Fe C12 C13 81.8(4)
C14 Fe C12 C13 -37.7(4)
C05 Fe C12 C13 -170.6(7)
C01 Fe C12 C13 163.1(4)
C02 Fe C12 C13 123.5(4)
C11 Fe C12 C13 -119.8(6)
C15 Fe C12 C13 -81.9(4)
C04 Fe C12 C13 51.0(7)
C11 C12 C13 C14 0.3(7)
Fe C12 C13 C14 59.4(4)
C11 C12 C13 Fe -59.1(5)
C03 Fe C13 C12 -114.9(4)
C14 Fe C13 C12 119.6(5)
C05 Fe C13 C12 171.9(6)
C01 Fe C13 C12 -43.7(9)
C02 Fe C13 C12 -73.6(5)
C11 Fe C13 C12 37.0(4)
C15 Fe C13 C12 81.1(4)
C04 Fe C13 C12 -157.3(4)
C03 Fe C13 C14 125.5(3)
C05 Fe C13 C14 52.2(7)
C01 Fe C13 C14 -163.3(6)
C02 Fe C13 C14 166.8(3)
C11 Fe C13 C14 -82.6(4)
C12 Fe C13 C14 -119.6(5)
C15 Fe C13 C14 -38.5(3)
C04 Fe C13 C14 83.0(3)
C12 C13 C14 C15 0.4(6)
Fe C13 C14 C15 60.0(4)
C12 C13 C14 P1 177.2(4)
Fe C13 C14 P1 -123.2(4)
C12 C13 C14 Fe -59.6(4)
C121 P1 C14 C13 -166.6(4)
C111 P1 C14 C13 -61.9(5)
Ru1 P1 C14 C13 64.9(5)
C121 P1 C14 C15 9.3(6)
C111 P1 C14 C15 114.0(5)
Ru1 P1 C14 C15 -119.2(5)
C121 P1 C14 Fe 106.0(4)
C111 P1 C14 Fe -149.4(4)
Ru1 P1 C14 Fe -22.6(5)
C03 Fe C14 C13 -73.1(4)
C05 Fe C14 C13 -159.2(3)
C01 Fe C14 C13 164.2(6)
C02 Fe C14 C13 -36.3(8)
C11 Fe C14 C13 80.5(4)
C12 Fe C14 C13 37.4(4)
C15 Fe C14 C13 118.0(5)
C04 Fe C14 C13 -115.9(3)
C03 Fe C14 C15 168.9(3)
C13 Fe C14 C15 -118.0(5)
C05 Fe C14 C15 82.8(4)
C01 Fe C14 C15 46.2(7)
C02 Fe C14 C15 -154.3(7)
C11 Fe C14 C15 -37.5(4)
C12 Fe C14 C15 -80.6(4)
C04 Fe C14 C15 126.1(3)
C03 Fe C14 P1 41.2(5)
C13 Fe C14 P1 114.3(5)
C05 Fe C14 P1 -44.9(5)
C01 Fe C14 P1 -81.5(7)
C02 Fe C14 P1 78.0(8)
C11 Fe C14 P1 -165.2(5)
C12 Fe C14 P1 151.7(5)
C15 Fe C14 P1 -127.7(6)
C04 Fe C14 P1 -1.6(4)
C12 C11 C15 C14 1.0(7)
Fe C11 C15 C14 -58.6(4)
C12 C11 C15 Fe 59.7(5)
C13 C14 C15 C11 -0.9(6)
P1 C14 C15 C11 -177.2(4)
Fe C14 C15 C11 58.8(4)
C13 C14 C15 Fe -59.7(4)
P1 C14 C15 Fe 124.0(5)
C03 Fe C15 C11 -154.2(8)
C13 Fe C15 C11 -81.1(4)
C14 Fe C15 C11 -119.5(6)
C05 Fe C15 C11 122.5(4)
C01 Fe C15 C11 78.9(5)
C02 Fe C15 C11 41.1(8)
C12 Fe C15 C11 -37.2(4)
C04 Fe C15 C11 166.0(4)
C03 Fe C15 C14 -34.7(11)
C13 Fe C15 C14 38.5(3)
C05 Fe C15 C14 -117.9(3)
C01 Fe C15 C14 -161.5(3)
C02 Fe C15 C14 160.6(5)
C11 Fe C15 C14 119.5(6)
C12 Fe C15 C14 82.4(4)
C04 Fe C15 C14 -74.5(4)
N1 Ru1 C21 C22 98.1(5)
C24 Ru1 C21 C22 37.3(3)
C23 Ru1 C21 C22 79.7(4)
C25 Ru1 C21 C22 116.4(5)
P2 Ru1 C21 C22 -54.0(4)
P1 Ru1 C21 C22 -155.3(3)
N1 Ru1 C21 C25 -18.3(6)
C22 Ru1 C21 C25 -116.4(5)
C24 Ru1 C21 C25 -79.1(4)
C23 Ru1 C21 C25 -36.8(3)
P2 Ru1 C21 C25 -170.5(3)
P1 Ru1 C21 C25 88.2(3)
C25 C21 C22 C24 1.0(6)
Ru1 C21 C22 C24 -63.3(4)
C25 C21 C22 Ru1 64.3(3)
N1 Ru1 C22 C24 -23.3(5)
C21 Ru1 C22 C24 117.1(5)
C23 Ru1 C22 C24 37.8(3)
C25 Ru1 C22 C24 79.2(4)
P2 Ru1 C22 C24 -109.8(3)
P1 Ru1 C22 C24 150.4(3)
N1 Ru1 C22 C21 -140.4(3)
C24 Ru1 C22 C21 -117.1(5)
C23 Ru1 C22 C21 -79.3(4)
C25 Ru1 C22 C21 -37.9(3)
P2 Ru1 C22 C21 133.1(3)
P1 Ru1 C22 C21 33.3(4)
N1 Ru1 C23 C25 -134.6(4)
C21 Ru1 C23 C25 37.7(3)
C22 Ru1 C23 C25 80.6(4)
C24 Ru1 C23 C25 118.2(5)
P2 Ru1 C23 C25 135.2(3)
P1 Ru1 C23 C25 -42.0(4)
N1 Ru1 C23 C24 107.2(3)
C21 Ru1 C23 C24 -80.5(4)
C22 Ru1 C23 C24 -37.6(3)
C25 Ru1 C23 C24 -118.2(5)
P2 Ru1 C23 C24 17.0(4)
P1 Ru1 C23 C24 -160.2(3)
C21 C22 C24 C23 -0.4(6)
Ru1 C22 C24 C23 -62.7(4)
C21 C22 C24 Ru1 62.3(3)
C25 C23 C24 C22 -0.3(6)
Ru1 C23 C24 C22 61.9(3)
C25 C23 C24 Ru1 -62.2(4)
N1 Ru1 C24 C22 164.5(3)
C21 Ru1 C24 C22 -37.8(3)
C23 Ru1 C24 C22 -116.7(5)
C25 Ru1 C24 C22 -80.3(4)
P2 Ru1 C24 C22 74.7(3)
P1 Ru1 C24 C22 -71.4(6)
N1 Ru1 C24 C23 -78.8(3)
C21 Ru1 C24 C23 78.9(4)
C22 Ru1 C24 C23 116.7(5)
C25 Ru1 C24 C23 36.4(3)
P2 Ru1 C24 C23 -168.6(3)
P1 Ru1 C24 C23 45.3(6)
C24 C23 C25 C21 1.0(6)
Ru1 C23 C25 C21 -60.8(3)
C24 C23 C25 Ru1 61.7(4)
C22 C21 C25 C23 -1.2(6)
Ru1 C21 C25 C23 62.1(3)
C22 C21 C25 Ru1 -63.4(3)
N1 Ru1 C25 C23 53.9(4)
C21 Ru1 C25 C23 -117.4(5)
C22 Ru1 C25 C23 -79.4(4)
C24 Ru1 C25 C23 -37.2(3)
P2 Ru1 C25 C23 -98.8(4)
P1 Ru1 C25 C23 146.3(3)
N1 Ru1 C25 C21 171.3(3)
C22 Ru1 C25 C21 38.1(3)
C24 Ru1 C25 C21 80.2(4)
C23 Ru1 C25 C21 117.4(5)
P2 Ru1 C25 C21 18.6(5)
P1 Ru1 C25 C21 -96.2(3)
C14 P1 C111 C116 121.8(5)
C121 P1 C111 C116 -130.7(4)
Ru1 P1 C111 C116 -9.5(5)
C14 P1 C111 C112 -59.4(5)
C121 P1 C111 C112 48.2(5)
Ru1 P1 C111 C112 169.4(4)
C116 C111 C112 C113 0.9(9)
P1 C111 C112 C113 -178.0(5)
C111 C112 C113 C114 0.5(10)
C112 C113 C114 C115 -1.8(10)
C113 C114 C115 C116 1.6(9)
C114 C115 C116 C111 -0.2(8)
C112 C111 C116 C115 -1.0(8)
P1 C111 C116 C115 177.8(4)
C14 P1 C121 C122 -51.4(5)
C111 P1 C121 C122 -152.7(4)
Ru1 P1 C121 C122 83.2(4)
C14 P1 C121 C126 138.5(5)
C111 P1 C121 C126 37.3(5)
Ru1 P1 C121 C126 -86.8(5)
C126 C121 C122 C123 -1.4(8)
P1 C121 C122 C123 -171.6(4)
C121 C122 C123 C124 1.9(9)
C122 C123 C124 C125 -0.5(11)
C123 C124 C125 C126 -1.3(11)
C124 C125 C126 C121 1.8(11)
C122 C121 C126 C125 -0.4(9)
P1 C121 C126 C125 170.2(5)
C04 P2 C211 C212 141.9(4)
C221 P2 C211 C212 37.1(5)
Ru1 P2 C211 C212 -87.1(4)
C04 P2 C211 C216 -47.7(5)
C221 P2 C211 C216 -152.5(4)
Ru1 P2 C211 C216 83.3(4)
C216 C211 C212 C213 0.9(8)
P2 C211 C212 C213 171.7(5)
C211 C212 C213 C214 -0.7(9)
C212 C213 C214 C215 0.6(9)
C213 C214 C215 C216 -0.7(9)
C212 C211 C216 C215 -1.0(8)
P2 C211 C216 C215 -171.6(4)
C214 C215 C216 C211 0.9(8)
C04 P2 C221 C226 121.5(4)
C211 P2 C221 C226 -131.6(4)
Ru1 P2 C221 C226 -14.7(5)
C04 P2 C221 C222 -56.5(5)
C211 P2 C221 C222 50.4(5)
Ru1 P2 C221 C222 167.3(4)
C226 C221 C222 C223 2.6(9)
P2 C221 C222 C223 -179.3(5)
C221 C222 C223 C224 -2.5(10)
C222 C223 C224 C225 0.3(10)
C223 C224 C225 C226 1.6(9)
C222 C221 C226 C225 -0.7(8)
P2 C221 C226 C225 -178.8(4)
C224 C225 C226 C221 -1.4(8)
